data_7215636
loop_
_publ_author_name
'Klap\"otke, Thomas M.'
'Mir\'o Sabat\'e, Carles'
'Rasp, Matthias'

_publ_section_title
;
 Synthesis and properties of 5-nitrotetrazole derivatives as new energetic
 materials
;
_journal_issue 15
_journal_name_full 'Journal of Materials Chemistry'
_journal_page_first 2240
_journal_paper_doi 10.1039/b818925k
_journal_volume 19
_journal_year 2009
_chemical_formula_moiety 'C3 H2 N9 O2, H4 N, H2 O'
_chemical_formula_sum 'C3 H8 N10 O3'
_chemical_formula_weight 232.19
_space_group_IT_number 2
_symmetry_cell_setting triclinic
_symmetry_space_group_name_Hall '-P 1'
_symmetry_space_group_name_H-M 'P -1'
_audit_creation_date 2008-09-01T12:15:08-00:00
_audit_creation_method 'WinGX routine CIF_UPDATE'
_cell_angle_alpha 84.318(5)
_cell_angle_beta 78.597(5)
_cell_angle_gamma 69.203(6)
_cell_formula_units_Z 4
_cell_length_a 7.4710(4)
_cell_length_b 7.8386(5)
_cell_length_c 18.0365(11)
_cell_measurement_reflns_used 3739
_cell_measurement_temperature 100(2)
_cell_measurement_theta_max 32.6298
_cell_measurement_theta_min 4.0479
_cell_volume 967.47(11)
_computing_cell_refinement
;
CrysAlis RED, Oxford Diffraction Ltd.,
Version 1.171.27p5 beta (release 01-04-2005 CrysAlis171 .NET)
(compiled Apr 1 2005,17:53:34)
;
_computing_data_collection
;
CrysAlis CCD, Oxford Diffraction Ltd.,
Version 1.171.27p5 beta (release 01-04-2005 CrysAlis171 .NET)
(compiled Apr 1 2005,17:53:34)
;
_computing_data_reduction
;
CrysAlis RED, Oxford Diffraction Ltd.,
Version 1.171.27p5 beta (release 01-04-2005 CrysAlis171 .NET)
(compiled Apr 1 2005,17:53:34)
;
_computing_molecular_graphics 'Ortep-3 for Windows (Farrugia, 1997)'
_computing_publication_material 'WinGX publication routines (Farrugia, 1999)'
_computing_structure_refinement 'SHELXL-97 (Sheldrick, 1997)'
_computing_structure_solution 'SHELXS-97 (Sheldrick, 1997)'
_diffrn_measured_fraction_theta_full 0.996
_diffrn_measured_fraction_theta_max 0.996
_diffrn_measurement_device 'CCD camera on \k-goniostat'
_diffrn_measurement_device_type 'Oxford Xcalibur3 CCD area detector'
_diffrn_measurement_method 'omega scan'
_diffrn_radiation_probe x-ray
_diffrn_radiation_type MoK\a
_diffrn_radiation_wavelength 0.71073
_diffrn_reflns_av_R_equivalents 0.0284
_diffrn_reflns_av_sigmaI/netI 0.0475
_diffrn_reflns_limit_h_max 9
_diffrn_reflns_limit_h_min -9
_diffrn_reflns_limit_k_max 9
_diffrn_reflns_limit_k_min -9
_diffrn_reflns_limit_l_max 22
_diffrn_reflns_limit_l_min -22
_diffrn_reflns_number 9896
_diffrn_reflns_theta_full 26.00
_diffrn_reflns_theta_max 26.00
_diffrn_reflns_theta_min 4.06
_exptl_absorpt_coefficient_mu 0.138
_exptl_absorpt_correction_T_max 0.973
_exptl_absorpt_correction_T_min 0.876
_exptl_absorpt_correction_type multi-scan
_exptl_absorpt_process_details
;
CrysAlis RED, Oxford Diffraction Ltd.,
Version 1.171.31.7 (release 18-10-2006 CrysAlis171 .NET)
(compiled Oct 18 2006,16:28:17)
Empirical absorption correction using spherical harmonics,
implemented in SCALE3 ABSPACK scaling algorithm.
;
_exptl_crystal_colour colorless
_exptl_crystal_density_diffrn 1.594
_exptl_crystal_density_method 'not measured'
_exptl_crystal_description block
_exptl_crystal_F_000 480
_exptl_crystal_size_max 0.30
_exptl_crystal_size_mid 0.30
_exptl_crystal_size_min 0.20
_refine_diff_density_max 0.149
_refine_diff_density_min -0.206
_refine_diff_density_rms 0.038
_refine_ls_extinction_expression Fc^*^=kFc[1+0.001xFc^2^\l^3^/sin(2\q)]^-1/4^
_refine_ls_extinction_method none
_refine_ls_goodness_of_fit_ref 0.945
_refine_ls_hydrogen_treatment mixed
_refine_ls_matrix_type full
_refine_ls_number_parameters 353
_refine_ls_number_reflns 3802
_refine_ls_number_restraints 0
_refine_ls_restrained_S_all 0.945
_refine_ls_R_factor_all 0.0572
_refine_ls_R_factor_gt 0.0315
_refine_ls_shift/su_max 0.000
_refine_ls_shift/su_mean 0.000
_refine_ls_structure_factor_coef Fsqd
_refine_ls_weighting_details 'calc w=1/[\s^2^(Fo^2^)+(0.0338P)^2^+0.4333P] where P=(Fo^2^+2Fc^2^)/3'
_refine_ls_weighting_scheme calc
_refine_ls_wR_factor_gt 0.0719
_refine_ls_wR_factor_ref 0.0797
_reflns_number_gt 2441
_reflns_number_total 3802
_reflns_threshold_expression >2sigma(I)
_cod_data_source_file b818925k.txt
_cod_data_source_block dx132-NH4NTTz_H2O
_cod_depositor_comments
;
The following automatic conversions were performed:

'_symmetry_cell_setting' value 'Triclinic' changed to 'triclinic'
according to
/usr/data/users/saulius/automatic-downloads/retrospective/RSC/lib/dictionaries/cif_core.dic
dictionary named 'cif_core.dic' version 2.4.2 from 2011-04-26.

Automatic conversion script
Id: cif_fix_values 2281 2013-09-26 08:29:07Z andrius 
;
_cod_original_cell_volume 967.47(10)
_cod_database_code 7215636

loop_
_symmetry_equiv_pos_as_xyz
'x, y, z'
'-x, -y, -z'

loop_
_atom_site_label
_atom_site_type_symbol
_atom_site_fract_x
_atom_site_fract_y
_atom_site_fract_z
_atom_site_U_iso_or_equiv
_atom_site_adp_type
_atom_site_occupancy
_atom_site_symmetry_multiplicity
_atom_site_calc_flag
O5 O 0.75109(18) 0.78544(16) 0.50961(7) 0.0384(3) Uani 1 1 d
O6 O 0.07706(18) 0.48721(16) -0.11288(7) 0.0375(3) Uani 1 1 d
N21 N 0.1493(2) 1.2011(2) -0.00375(9) 0.0295(3) Uani 1 1 d
N19 N 0.6585(3) 1.1404(2) 0.43945(10) 0.0353(4) Uani 1 1 d
H2 H 1.209(2) 0.081(2) 0.2896(8) 0.025(4) Uiso 1 1 d
H4 H 0.647(2) 0.306(2) -0.1196(9) 0.036(4) Uiso 1 1 d
H1 H 1.206(2) 0.202(2) 0.2111(9) 0.034(4) Uiso 1 1 d
H3 H 0.804(2) 0.412(2) -0.1370(8) 0.036(5) Uiso 1 1 d
H8 H 0.188(3) 1.247(3) 0.0360(12) 0.069(7) Uiso 1 1 d
H7 H 0.132(3) 1.287(3) -0.0478(11) 0.053(5) Uiso 1 1 d
H6 H 0.034(3) 1.184(2) 0.0115(10) 0.050(6) Uiso 1 1 d
H5 H 0.246(3) 1.087(3) -0.0183(11) 0.062(6) Uiso 1 1 d
H11 H 0.509(4) 1.183(3) 0.4528(13) 0.095(8) Uiso 1 1 d
H13 H 0.701(3) 1.216(3) 0.4596(14) 0.087(8) Uiso 1 1 d
H15 H 0.805(3) 0.691(3) 0.4773(12) 0.072(7) Uiso 1 1 d
H16 H 0.822(3) 0.750(3) 0.5469(12) 0.069(7) Uiso 1 1 d
H9 H 0.173(3) 0.521(3) -0.1018(11) 0.067(7) Uiso 1 1 d
H14 H 0.691(3) 1.137(3) 0.3906(13) 0.063(7) Uiso 1 1 d
H10 H 0.098(3) 0.479(3) -0.1626(14) 0.078(8) Uiso 1 1 d
H12 H 0.708(3) 1.019(4) 0.4583(13) 0.087(8) Uiso 1 1 d
N11 N 0.74083(18) 0.31285(17) -0.26687(7) 0.0302(3) Uani 1 1 d
N12 N 0.64795(18) 0.44399(17) -0.21801(7) 0.0265(3) Uani 1 1 d
N3 N 1.00151(18) 0.09348(16) 0.23160(7) 0.0264(3) Uani 1 1 d
N15 N 0.34707(18) 0.60274(18) -0.06892(7) 0.0314(3) Uani 1 1 d
N16 N 0.27426(19) 0.76189(18) -0.03368(7) 0.0330(3) Uani 1 1 d
N2 N 0.84791(18) 0.07060(16) 0.27590(7) 0.0279(3) Uani 1 1 d
O1 O 0.52769(16) -0.02023(16) 0.31592(7) 0.0456(3) Uani 1 1 d
C3 C 1.0173(2) 0.3394(2) 0.30116(8) 0.0267(4) Uani 1 1 d
N18 N 0.57845(18) 0.72078(18) -0.07788(7) 0.0326(3) Uani 1 1 d
N14 N 0.5512(2) 0.56550(19) -0.31956(7) 0.0413(4) Uani 1 1 d
N9 N 0.9174(2) 0.49683(18) 0.27076(8) 0.0402(4) Uani 1 1 d
C5 C 0.6702(3) 0.4212(2) -0.13762(9) 0.0311(4) Uani 1 1 d
O3 O 0.8429(2) 0.14866(18) -0.40231(7) 0.0557(4) Uani 1 1 d
C2 C 1.1288(2) 0.1724(2) 0.25735(10) 0.0299(4) Uani 1 1 d
N7 N 0.8999(2) 0.52657(19) 0.39021(8) 0.0376(4) Uani 1 1 d
N5 N 0.9044(2) -0.04498(18) 0.16179(8) 0.0353(3) Uani 1 1 d
N13 N 0.5343(2) 0.59641(19) -0.24760(8) 0.0394(4) Uani 1 1 d
N4 N 1.0397(2) 0.02623(17) 0.16341(7) 0.0342(3) Uani 1 1 d
N6 N 1.0111(2) 0.35132(18) 0.37480(7) 0.0367(4) Uani 1 1 d
N1 N 0.6211(2) -0.06322(19) 0.25266(9) 0.0386(4) Uani 1 1 d
C6 C 0.5325(2) 0.5825(2) -0.09482(8) 0.0255(4) Uani 1 1 d
C1 C 0.7938(2) -0.0147(2) 0.22998(9) 0.0284(4) Uani 1 1 d
N8 N 0.8436(2) 0.61255(18) 0.32835(8) 0.0424(4) Uani 1 1 d
N10 N 0.7325(2) 0.3063(2) -0.39965(8) 0.0426(4) Uani 1 1 d
N17 N 0.4123(2) 0.83180(18) -0.03891(7) 0.0354(3) Uani 1 1 d
O2 O 0.58070(18) -0.14181(18) 0.20659(8) 0.0571(4) Uani 1 1 d
O4 O 0.6636(2) 0.39769(18) -0.45314(7) 0.0656(4) Uani 1 1 d
C4 C 0.6751(2) 0.3956(2) -0.32793(8) 0.0304(4) Uani 1 1 d

loop_
_atom_site_aniso_label
_atom_site_aniso_U_11
_atom_site_aniso_U_22
_atom_site_aniso_U_33
_atom_site_aniso_U_23
_atom_site_aniso_U_13
_atom_site_aniso_U_12
O5 0.0424(7) 0.0337(7) 0.0330(7) -0.0037(6) -0.0098(6) -0.0031(6)
O6 0.0405(8) 0.0456(8) 0.0316(8) -0.0012(6) -0.0096(6) -0.0192(6)
N21 0.0283(9) 0.0289(9) 0.0310(9) -0.0049(7) -0.0057(7) -0.0082(7)
N19 0.0429(10) 0.0358(10) 0.0265(9) -0.0010(7) -0.0056(7) -0.0131(8)
N11 0.0357(8) 0.0276(7) 0.0249(7) -0.0054(6) -0.0018(6) -0.0087(6)
N12 0.0276(7) 0.0249(7) 0.0250(7) -0.0015(6) -0.0046(6) -0.0065(6)
N3 0.0272(7) 0.0250(7) 0.0248(7) -0.0012(5) -0.0033(6) -0.0068(6)
N15 0.0289(8) 0.0352(8) 0.0298(8) -0.0030(6) -0.0044(6) -0.0108(7)
N16 0.0295(8) 0.0375(8) 0.0290(8) -0.0040(6) -0.0038(6) -0.0079(7)
N2 0.0257(7) 0.0257(7) 0.0301(8) -0.0022(6) -0.0049(6) -0.0056(6)
O1 0.0284(7) 0.0476(8) 0.0560(9) -0.0064(6) -0.0018(6) -0.0090(6)
C3 0.0271(9) 0.0288(9) 0.0249(9) -0.0008(7) -0.0048(7) -0.0105(7)
N18 0.0278(8) 0.0312(8) 0.0375(8) -0.0080(6) -0.0051(6) -0.0069(7)
N14 0.0581(10) 0.0357(9) 0.0242(8) -0.0006(6) -0.0098(7) -0.0078(8)
N9 0.0549(10) 0.0302(8) 0.0310(8) -0.0004(6) -0.0122(7) -0.0069(8)
C5 0.0345(10) 0.0315(10) 0.0250(9) -0.0009(7) -0.0089(7) -0.0065(8)
O3 0.0758(10) 0.0419(8) 0.0403(8) -0.0154(6) 0.0017(7) -0.0118(8)
C2 0.0269(9) 0.0330(10) 0.0310(10) -0.0030(8) -0.0036(8) -0.0120(8)
N7 0.0446(9) 0.0333(8) 0.0313(9) -0.0058(6) -0.0049(7) -0.0087(7)
N5 0.0423(9) 0.0314(8) 0.0332(9) -0.0033(6) -0.0121(7) -0.0103(7)
N13 0.0479(9) 0.0322(8) 0.0292(8) -0.0004(6) -0.0115(7) -0.0006(7)
N4 0.0446(9) 0.0305(8) 0.0256(8) -0.0034(6) -0.0066(6) -0.0098(7)
N6 0.0445(9) 0.0313(8) 0.0283(8) -0.0018(6) -0.0082(6) -0.0044(7)
N1 0.0274(8) 0.0317(8) 0.0571(11) -0.0047(7) -0.0155(8) -0.0054(7)
C6 0.0294(9) 0.0268(9) 0.0199(8) -0.0002(6) -0.0085(7) -0.0071(7)
C1 0.0242(9) 0.0231(8) 0.0364(10) -0.0017(7) -0.0110(7) -0.0032(7)
N8 0.0569(10) 0.0298(8) 0.0364(9) -0.0030(7) -0.0122(7) -0.0075(7)
N10 0.0648(11) 0.0396(10) 0.0268(9) -0.0028(7) -0.0021(7) -0.0248(9)
N17 0.0324(8) 0.0339(8) 0.0378(9) -0.0089(6) -0.0063(6) -0.0070(7)
O2 0.0466(8) 0.0586(9) 0.0777(10) -0.0194(7) -0.0212(7) -0.0222(7)
O4 0.1202(13) 0.0525(9) 0.0273(7) 0.0017(6) -0.0206(8) -0.0302(9)
C4 0.0407(10) 0.0290(9) 0.0226(9) -0.0014(7) -0.0026(7) -0.0147(8)

loop_
_geom_angle_atom_site_label_1
_geom_angle_atom_site_label_2
_geom_angle_atom_site_label_3
_geom_angle
H15 O5 H16 103.7(18)
H9 O6 H10 106.8(19)
H8 N21 H7 112.0(16)
H8 N21 H6 112.1(17)
H7 N21 H6 105.7(15)
H8 N21 H5 108.1(16)
H7 N21 H5 110.3(16)
H6 N21 H5 108.6(16)
H11 N19 H13 109(2)
H11 N19 H14 107.9(18)
H13 N19 H14 113(2)
H11 N19 H12 107.9(19)
H13 N19 H12 112(2)
H14 N19 H12 106.6(18)
C4 N11 N12 99.70(12)
N11 N12 N13 114.13(12)
N11 N12 C5 122.38(12)
N13 N12 C5 123.49(12)
N2 N3 N4 114.13(12)
N2 N3 C2 123.12(12)
N4 N3 C2 122.56(13)
C6 N15 N16 104.56(12)
N17 N16 N15 109.12(12)
C1 N2 N3 100.15(12)
N9 C3 N6 111.90(13)
N9 C3 C2 123.73(14)
N6 C3 C2 124.33(14)
C6 N18 N17 104.13(12)
N13 N14 C4 104.21(12)
C3 N9 N8 105.07(13)
N12 C5 C6 110.26(13)
N12 C5 H4 105.4(9)
C6 C5 H4 113.3(9)
N12 C5 H3 106.2(9)
C6 C5 H3 109.6(9)
H4 C5 H3 111.7(13)
N3 C2 C3 112.25(13)
N3 C2 H2 108.6(8)
C3 C2 H2 108.8(9)
N3 C2 H1 104.7(9)
C3 C2 H1 110.2(9)
H2 C2 H1 112.2(12)
N8 N7 N6 109.42(12)
N4 N5 C1 104.34(12)
N14 N13 N12 106.14(12)
N5 N4 N3 106.16(12)
C3 N6 N7 104.41(12)
O2 N1 O1 126.01(15)
O2 N1 C1 116.98(15)
O1 N1 C1 117.01(14)
N18 C6 N15 112.43(13)
N18 C6 C5 124.72(15)
N15 C6 C5 122.85(14)
N2 C1 N5 115.22(14)
N2 C1 N1 121.08(14)
N5 C1 N1 123.66(14)
N7 N8 N9 109.19(13)
O3 N10 O4 125.40(15)
O3 N10 C4 118.26(14)
O4 N10 C4 116.34(15)
N16 N17 N18 109.76(12)
N11 C4 N14 115.81(14)
N11 C4 N10 122.02(15)
N14 C4 N10 122.16(14)

loop_
_geom_bond_atom_site_label_1
_geom_bond_atom_site_label_2
_geom_bond_distance
O5 H15 0.91(2)
O5 H16 0.90(2)
O6 H9 0.91(2)
O6 H10 0.88(2)
N21 H8 0.96(2)
N21 H7 0.99(2)
N21 H6 0.91(2)
N21 H5 0.95(2)
N19 H11 1.03(3)
N19 H13 0.89(3)
N19 H14 0.87(2)
N19 H12 0.95(3)
N11 C4 1.3117(19)
N11 N12 1.3214(17)
N12 N13 1.3289(17)
N12 C5 1.478(2)
N3 N2 1.3201(17)
N3 N4 1.3247(17)
N3 C2 1.467(2)
N15 C6 1.3284(19)
N15 N16 1.3396(17)
N16 N17 1.3134(17)
N2 C1 1.3155(19)
O1 N1 1.2234(18)
C3 N9 1.3242(19)
C3 N6 1.3312(19)
C3 C2 1.484(2)
N18 C6 1.3257(19)
N18 N17 1.3421(17)
N14 N13 1.3173(18)
N14 C4 1.328(2)
N9 N8 1.3457(18)
C5 C6 1.486(2)
C5 H4 0.987(17)
C5 H3 0.976(16)
O3 N10 1.2174(18)
C2 H2 0.979(15)
C2 H1 0.974(17)
N7 N8 1.3080(18)
N7 N6 1.3523(18)
N5 N4 1.3232(18)
N5 C1 1.330(2)
N1 O2 1.2222(17)
N1 C1 1.444(2)
N10 O4 1.2275(19)
N10 C4 1.447(2)

loop_
_geom_hbond_atom_site_label_D
_geom_hbond_atom_site_label_H
_geom_hbond_atom_site_label_A
_geom_hbond_distance_DH
_geom_hbond_distance_HA
_geom_hbond_distance_DA
_geom_hbond_angle_DHA
_geom_hbond_site_symmetry_A
N21 H8 N18 0.96(2) 2.14(2) 2.987(2) 146.5(16) 2_675
N21 H8 O6 0.96(2) 2.60(2) 3.151(2) 116.8(14) 2_575
N21 H7 O6 0.99(2) 1.84(2) 2.8076(19) 166.6(16) 1_565
N21 H6 N16 0.91(2) 2.15(2) 3.016(2) 160.4(16) 2_575
N21 H5 N17 0.95(2) 1.97(2) 2.911(2) 169.7(17) .
N21 H5 N16 0.95(2) 2.52(2) 3.302(2) 139.4(15) .
N19 H11 O5 1.03(3) 1.86(3) 2.877(2) 167(2) 2_676
N19 H13 O4 0.89(3) 2.14(3) 2.946(2) 150(2) 1_566
O5 H15 N7 0.91(2) 1.99(2) 2.8824(19) 167.7(19) .
O5 H16 N6 0.90(2) 1.99(2) 2.8847(18) 174.6(19) 2_766
O6 H9 N15 0.91(2) 1.85(2) 2.7550(18) 173.1(19) .
N19 H14 N2 0.87(2) 2.18(2) 3.020(2) 163.6(18) 1_565
N19 H14 O1 0.87(2) 2.62(2) 3.130(2) 118.8(16) 1_565
O6 H10 N9 0.88(2) 1.96(2) 2.8307(19) 167(2) 2_665
N19 H12 O5 0.95(3) 1.91(3) 2.847(2) 167(2) .

loop_
_geom_torsion_atom_site_label_1
_geom_torsion_atom_site_label_2
_geom_torsion_atom_site_label_3
_geom_torsion_atom_site_label_4
_geom_torsion
C4 N11 N12 N13 -0.31(17)
C4 N11 N12 C5 179.77(14)
C6 N15 N16 N17 0.02(15)
N4 N3 N2 C1 -0.30(15)
C2 N3 N2 C1 -175.39(13)
N6 C3 N9 N8 -0.57(18)
C2 C3 N9 N8 -178.31(14)
N11 N12 C5 C6 -173.72(13)
N13 N12 C5 C6 6.4(2)
N2 N3 C2 C3 -46.0(2)
N4 N3 C2 C3 139.37(14)
N9 C3 C2 N3 -70.2(2)
N6 C3 C2 N3 112.29(17)
C4 N14 N13 N12 -0.17(17)
N11 N12 N13 N14 0.32(18)
C5 N12 N13 N14 -179.76(14)
C1 N5 N4 N3 0.01(15)
N2 N3 N4 N5 0.20(16)
C2 N3 N4 N5 175.31(13)
N9 C3 N6 N7 0.29(18)
C2 C3 N6 N7 178.02(14)
N8 N7 N6 C3 0.12(17)
N17 N18 C6 N15 0.42(16)
N17 N18 C6 C5 -179.36(13)
N16 N15 C6 N18 -0.28(16)
N16 N15 C6 C5 179.50(13)
N12 C5 C6 N18 -98.42(18)
N12 C5 C6 N15 81.83(19)
N3 N2 C1 N5 0.31(17)
N3 N2 C1 N1 -177.22(13)
N4 N5 C1 N2 -0.21(17)
N4 N5 C1 N1 177.25(13)
O2 N1 C1 N2 179.81(14)
O1 N1 C1 N2 0.5(2)
O2 N1 C1 N5 2.5(2)
O1 N1 C1 N5 -176.77(15)
N6 N7 N8 N9 -0.48(18)
C3 N9 N8 N7 0.63(18)
N15 N16 N17 N18 0.23(16)
C6 N18 N17 N16 -0.39(16)
N12 N11 C4 N14 0.20(18)
N12 N11 C4 N10 -179.06(14)
N13 N14 C4 N11 -0.02(19)
N13 N14 C4 N10 179.23(14)
O3 N10 C4 N11 1.1(2)
O4 N10 C4 N11 -179.18(15)
O3 N10 C4 N14 -178.12(15)
O4 N10 C4 N14 1.6(2)

_cod_duplicate_entry 7200619
